data_1512079
loop_
_publ_author_name
'Xiao, Ze&#x2019;en'
'Huang, Huarong'
'Shao, Changlun'
'Xia, Xuekui'
'Ma, Lin'
'Huang, Xishan'
'Lu, Yongjun'
'Lin, Yongcheng'
'Long, Yuhua'
'She, Zhigang'

_publ_section_title
;
 Asperterpenols A and B, New Sesterterpenoids Isolated from a Mangrove
 Endophytic FungusAspergillussp. 085242
;
_journal_issue 10
_journal_name_full 'Organic Letters'
_journal_page_first 2522
_journal_paper_doi 10.1021/ol401005j
_journal_volume 15
_journal_year 2013
_chemical_absolute_configuration ad
_chemical_formula_moiety 'C25 H42 O2'
_chemical_formula_sum 'C25 H42 O2'
_chemical_formula_weight 374.59
_chemical_name_systematic
; 
 ? 
;
_space_group_IT_number 4
_symmetry_cell_setting monoclinic
_symmetry_space_group_name_Hall 'P 2yb'
_symmetry_space_group_name_H-M 'P 1 21 1'
_atom_sites_solution_hydrogens geom
_atom_sites_solution_primary direct
_atom_sites_solution_secondary difmap
_audit_creation_method SHELXL-97
_cell_angle_alpha 90.00
_cell_angle_beta 97.454(2)
_cell_angle_gamma 90.00
_cell_formula_units_Z 2
_cell_length_a 12.6439(3)
_cell_length_b 6.8702(2)
_cell_length_c 13.2201(4)
_cell_measurement_reflns_used 10603
_cell_measurement_temperature 150(2)
_cell_measurement_theta_max 66.8219
_cell_measurement_theta_min 3.3688
_cell_volume 1138.67(6)
_computing_cell_refinement
;
CrysAlisPro, Agilent Technologies,
Version 1.171.35.15 (release 03-08-2011 CrysAlis171 .NET)
(compiled Aug  3 2011,13:03:54)
;
_computing_data_collection
;
CrysAlisPro, Agilent Technologies,
Version 1.171.35.15 (release 03-08-2011 CrysAlis171 .NET)
(compiled Aug  3 2011,13:03:54)
;
_computing_data_reduction
;
CrysAlisPro, Agilent Technologies,
Version 1.171.35.15 (release 03-08-2011 CrysAlis171 .NET)
(compiled Aug  3 2011,13:03:54)
;
_computing_molecular_graphics 'Bruker SHELXTL'
_computing_publication_material 'Bruker SHELXTL'
_computing_structure_refinement 'SHELXL-97 (Sheldrick, 1997)'
_computing_structure_solution 'SHELXS-97 (Sheldrick, 1990)'
_diffrn_ambient_temperature 150(2)
_diffrn_detector_area_resol_mean 10.5058
_diffrn_measured_fraction_theta_full 0.993
_diffrn_measured_fraction_theta_max 0.993
_diffrn_measurement_device_type 'Xcalibur, Atlas, Gemini ultra'
_diffrn_measurement_method 'omega scans'
_diffrn_radiation_monochromator mirror
_diffrn_radiation_source 'Enhance Ultra (Cu) X-ray Source'
_diffrn_radiation_type CuK\a
_diffrn_radiation_wavelength 1.54178
_diffrn_reflns_av_R_equivalents 0.0357
_diffrn_reflns_av_sigmaI/netI 0.0684
_diffrn_reflns_limit_h_max 15
_diffrn_reflns_limit_h_min -15
_diffrn_reflns_limit_k_max 7
_diffrn_reflns_limit_k_min -8
_diffrn_reflns_limit_l_max 15
_diffrn_reflns_limit_l_min -15
_diffrn_reflns_number 21175
_diffrn_reflns_theta_full 66.93
_diffrn_reflns_theta_max 66.93
_diffrn_reflns_theta_min 3.37
_exptl_absorpt_coefficient_mu 0.506
_exptl_absorpt_correction_T_max 0.8838
_exptl_absorpt_correction_T_min 0.8348
_exptl_absorpt_correction_type multi-scan
_exptl_absorpt_process_details
;
CrysAlisPro, Agilent Technologies,
Version 1.171.35.15 (release 03-08-2011 CrysAlis171 .NET)
(compiled Aug  3 2011,13:03:54)
Empirical absorption correction using spherical harmonics,
 implemented in SCALE3 ABSPACK scaling algorithm.
;
_exptl_crystal_colour colorless
_exptl_crystal_density_diffrn 1.093
_exptl_crystal_density_method 'not measured'
_exptl_crystal_description block
_exptl_crystal_F_000 416
_exptl_crystal_size_max 0.37
_exptl_crystal_size_mid 0.31
_exptl_crystal_size_min 0.25
_refine_diff_density_max 0.668
_refine_diff_density_min -0.650
_refine_diff_density_rms 0.051
_refine_ls_abs_structure_details 'Flack H D (1983), Acta Cryst. A39, 876-881'
_refine_ls_abs_structure_Flack 0.02(3)
_refine_ls_extinction_method none
_refine_ls_goodness_of_fit_ref 1.045
_refine_ls_hydrogen_treatment constr
_refine_ls_matrix_type full
_refine_ls_number_parameters 252
_refine_ls_number_reflns 3953
_refine_ls_number_restraints 0
_refine_ls_restrained_S_all 1.136
_refine_ls_R_factor_all 0.0630
_refine_ls_R_factor_gt 0.0595
_refine_ls_shift/su_max 0.000
_refine_ls_shift/su_mean 0.000
_refine_ls_structure_factor_coef Fsqd
_refine_ls_weighting_details 'calc w=1/[\s^2^(Fo^2^)+(0.0773P)^2^+0.9689P] where P=(Fo^2^+2Fc^2^)/3'
_refine_ls_weighting_scheme calc
_refine_ls_wR_factor_gt 0.1499
_refine_ls_wR_factor_ref 0.1540
_reflns_number_gt 3733
_reflns_number_total 3953
_reflns_threshold_expression >2sigma(I)
_cod_data_source_file ol401005j_si_002.cif
_cod_data_source_block 12143
_cod_depositor_comments
;
The following automatic conversions were performed:

'_symmetry_cell_setting' value 'Monoclinic' changed to 'monoclinic'
according to /home/saulius/struct/CIF-dictionaries/cif_core.dic
dictionary named 'cif_core.dic' version 2.3.1 from 2005-06-27.

Automatic conversion script
Id: cif_fix_values 1891 2012-01-12 08:04:46Z andrius 
;
_cod_original_cell_volume 1138.67(5)
_cod_database_code 1512079

loop_
_symmetry_equiv_pos_as_xyz
'x, y, z'
'-x, y+1/2, -z'

loop_
_atom_site_label
_atom_site_type_symbol
_atom_site_fract_x
_atom_site_fract_y
_atom_site_fract_z
_atom_site_U_iso_or_equiv
_atom_site_adp_type
_atom_site_occupancy
_atom_site_symmetry_multiplicity
_atom_site_calc_flag
_atom_site_refinement_flags
C1 C 0.29223(19) 0.3710(4) 0.4080(2) 0.0266(6) Uani 1 1 d D
H1 H 0.2250 0.4289 0.4271 0.032 Uiso 1 1 calc R
C2 C 0.2982(2) 0.1622(4) 0.4523(2) 0.0230(6) Uani 1 1 d .
H2 H 0.3452 0.0868 0.4111 0.028 Uiso 1 1 calc R
C3 C 0.3519(2) 0.1507(4) 0.5645(2) 0.0260(6) Uani 1 1 d .
H3 H 0.4285 0.1904 0.5693 0.031 Uiso 1 1 calc R
C4 C 0.3434(2) -0.0680(4) 0.5841(2) 0.0277(7) Uani 1 1 d .
H4 H 0.3526 -0.0968 0.6588 0.033 Uiso 1 1 calc R
C5 C 0.2304(2) -0.1215(5) 0.5342(2) 0.0287(6) Uani 1 1 d .
H5A H 0.2304 -0.2503 0.5006 0.034 Uiso 1 1 calc R
H5B H 0.1803 -0.1255 0.5858 0.034 Uiso 1 1 calc R
C6 C 0.1988(2) 0.0376(4) 0.4561(2) 0.0253(6) Uani 1 1 d .
C7 C 0.1000(2) 0.0580(4) 0.4081(2) 0.0264(6) Uani 1 1 d .
C8 C 0.05692(19) 0.2197(5) 0.3350(2) 0.0307(7) Uani 1 1 d D
H8B H -0.0218 0.2103 0.3228 0.037 Uiso 1 1 calc R
H8A H 0.0754 0.3472 0.3675 0.037 Uiso 1 1 calc R
C9 C 0.0988(2) 0.2123(5) 0.2364(2) 0.0312(7) Uani 1 1 d D
H9A H 0.0716 0.3290 0.1975 0.037 Uiso 1 1 calc R
H9B H 0.0656 0.0981 0.1991 0.037 Uiso 1 1 calc R
C10 C 0.2218(2) 0.2008(5) 0.2295(2) 0.0259(6) Uani 1 1 d .
H10 H 0.2496 0.0801 0.2660 0.031 Uiso 1 1 calc R
C11 C 0.2812(2) 0.3794(4) 0.2859(2) 0.0273(6) Uani 1 1 d .
C12 C 0.3985(2) 0.3867(5) 0.2609(2) 0.0311(7) Uani 1 1 d .
H12A H 0.4308 0.5117 0.2861 0.037 Uiso 1 1 calc R
H12B H 0.4394 0.2809 0.2989 0.037 Uiso 1 1 calc R
C13 C 0.4106(3) 0.3669(5) 0.1487(2) 0.0360(7) Uani 1 1 d .
H13A H 0.4873 0.3705 0.1407 0.043 Uiso 1 1 calc R
H13B H 0.3756 0.4789 0.1110 0.043 Uiso 1 1 calc R
C14 C 0.3618(2) 0.1775(5) 0.1022(2) 0.0315(7) Uani 1 1 d .
C15 C 0.2415(2) 0.1807(5) 0.1161(2) 0.0253(6) Uani 1 1 d .
H15 H 0.2093 0.2977 0.0790 0.030 Uiso 1 1 calc R
C16 C 0.1884(2) -0.0054(5) 0.0592(2) 0.0331(7) Uani 1 1 d D
H16A H 0.2206 -0.1229 0.0941 0.040 Uiso 1 1 calc R
H16B H 0.1116 -0.0059 0.0670 0.040 Uiso 1 1 calc R
C17 C 0.1987(3) -0.0213(6) -0.0510(2) 0.0367(7) Uani 1 1 d .
C18 C 0.3167(3) -0.0008(6) -0.0673(2) 0.0381(8) Uani 1 1 d .
H18A H 0.3554 -0.1205 -0.0428 0.046 Uiso 1 1 calc R
H18B H 0.3210 0.0115 -0.1413 0.046 Uiso 1 1 calc R
C19 C 0.3713(3) 0.1738(6) -0.0124(2) 0.0382(8) Uani 1 1 d .
H19A H 0.3396 0.2945 -0.0441 0.046 Uiso 1 1 calc R
H19B H 0.4478 0.1724 -0.0216 0.046 Uiso 1 1 calc R
C20 C 0.2947(3) 0.2706(5) 0.6386(2) 0.0343(7) Uani 1 1 d .
H20A H 0.2193 0.2330 0.6317 0.051 Uiso 1 1 calc R
H20B H 0.3003 0.4093 0.6228 0.051 Uiso 1 1 calc R
H20C H 0.3278 0.2463 0.7086 0.051 Uiso 1 1 calc R
C21 C 0.0139(2) -0.0914(5) 0.4185(3) 0.0365(8) Uani 1 1 d .
H21A H 0.0448 -0.2018 0.4591 0.055 Uiso 1 1 calc R
H21B H -0.0164 -0.1372 0.3507 0.055 Uiso 1 1 calc R
H21C H -0.0425 -0.0321 0.4526 0.055 Uiso 1 1 calc R
C22 C 0.2280(3) 0.5729(5) 0.2524(3) 0.0390(8) Uani 1 1 d .
H22A H 0.2693 0.6804 0.2867 0.059 Uiso 1 1 calc R
H22B H 0.1554 0.5752 0.2707 0.059 Uiso 1 1 calc R
H22C H 0.2254 0.5873 0.1783 0.059 Uiso 1 1 calc R
C23 C 0.4223(3) 0.0037(6) 0.1545(3) 0.0378(8) Uani 1 1 d .
H23A H 0.4979 0.0131 0.1459 0.057 Uiso 1 1 calc R
H23B H 0.3927 -0.1176 0.1236 0.057 Uiso 1 1 calc R
H23C H 0.4149 0.0044 0.2274 0.057 Uiso 1 1 calc R
C24 C 0.1299(3) 0.1271(6) -0.1154(3) 0.0470(9) Uani 1 1 d .
H24A H 0.1352 0.1045 -0.1878 0.071 Uiso 1 1 calc R
H24B H 0.1549 0.2588 -0.0966 0.071 Uiso 1 1 calc R
H24C H 0.0555 0.1132 -0.1032 0.071 Uiso 1 1 calc R
C25 C 0.1615(3) -0.2276(6) -0.0834(3) 0.0464(9) Uani 1 1 d .
H25A H 0.0864 -0.2436 -0.0738 0.070 Uiso 1 1 calc R
H25B H 0.2049 -0.3234 -0.0417 0.070 Uiso 1 1 calc R
H25C H 0.1694 -0.2474 -0.1555 0.070 Uiso 1 1 calc R
O1 O 0.37365(16) 0.4866(3) 0.45277(16) 0.0288(5) Uani 1 1 d .
H1A H 0.4321 0.4285 0.4524 0.043 Uiso 1 1 calc R
O2 O 0.42330(15) -0.1630(3) 0.53509(17) 0.0309(5) Uani 1 1 d .
H2A H 0.4002 -0.2712 0.5123 0.046 Uiso 1 1 calc R

loop_
_atom_site_aniso_label
_atom_site_aniso_U_11
_atom_site_aniso_U_22
_atom_site_aniso_U_33
_atom_site_aniso_U_23
_atom_site_aniso_U_13
_atom_site_aniso_U_12
C1 0.0317(14) 0.0194(15) 0.0287(15) 0.0002(12) 0.0043(11) 0.0030(12)
C2 0.0241(13) 0.0203(14) 0.0249(14) -0.0005(11) 0.0045(10) 0.0003(11)
C3 0.0281(14) 0.0237(15) 0.0259(14) -0.0007(11) 0.0026(11) 0.0009(12)
C4 0.0290(14) 0.0255(16) 0.0286(15) 0.0012(12) 0.0045(12) 0.0017(11)
C5 0.0310(15) 0.0252(16) 0.0306(15) 0.0033(13) 0.0073(12) -0.0009(13)
C6 0.0291(15) 0.0226(15) 0.0255(14) -0.0024(11) 0.0081(11) -0.0003(12)
C7 0.0279(14) 0.0274(15) 0.0249(14) -0.0015(12) 0.0066(11) -0.0025(12)
C8 0.0269(14) 0.0328(17) 0.0329(15) 0.0026(13) 0.0051(12) 0.0021(12)
C9 0.0259(15) 0.0385(18) 0.0279(15) 0.0055(13) -0.0013(11) 0.0001(13)
C10 0.0226(14) 0.0269(15) 0.0281(14) 0.0058(12) 0.0033(11) 0.0026(12)
C11 0.0301(14) 0.0234(16) 0.0285(15) 0.0028(12) 0.0049(11) -0.0013(12)
C12 0.0328(15) 0.0292(17) 0.0321(16) -0.0004(13) 0.0075(12) -0.0097(13)
C13 0.0359(16) 0.0399(19) 0.0340(16) 0.0011(14) 0.0121(13) -0.0124(15)
C14 0.0315(16) 0.0366(18) 0.0275(15) 0.0012(14) 0.0083(12) -0.0043(14)
C15 0.0264(13) 0.0266(15) 0.0230(13) 0.0056(12) 0.0034(10) 0.0002(12)
C16 0.0275(14) 0.0412(18) 0.0294(15) 0.0076(14) -0.0012(11) -0.0054(14)
C17 0.0384(17) 0.0440(19) 0.0267(15) 0.0025(14) 0.0011(12) -0.0018(15)
C18 0.0382(17) 0.050(2) 0.0264(15) -0.0034(15) 0.0051(12) -0.0013(16)
C19 0.0370(17) 0.047(2) 0.0318(16) 0.0024(15) 0.0102(13) -0.0025(16)
C20 0.0414(17) 0.0311(17) 0.0309(15) -0.0065(13) 0.0069(13) 0.0044(14)
C21 0.0288(15) 0.040(2) 0.0411(18) 0.0000(15) 0.0069(13) -0.0055(14)
C22 0.052(2) 0.0270(17) 0.0377(18) 0.0062(14) 0.0049(15) 0.0022(15)
C23 0.0308(16) 0.045(2) 0.0371(17) -0.0033(16) 0.0027(13) 0.0037(15)
C24 0.051(2) 0.059(2) 0.0290(17) 0.0052(16) -0.0029(15) 0.0066(18)
C25 0.048(2) 0.051(2) 0.0386(19) -0.0080(17) -0.0015(15) -0.0032(17)
O1 0.0304(10) 0.0192(10) 0.0362(11) -0.0021(9) 0.0027(8) -0.0017(8)
O2 0.0286(10) 0.0199(11) 0.0437(12) -0.0057(9) 0.0030(9) 0.0017(8)

loop_
_atom_type_symbol
_atom_type_description
_atom_type_scat_dispersion_real
_atom_type_scat_dispersion_imag
_atom_type_scat_source
C C 0.0181 0.0091 'International Tables Vol C Tables 4.2.6.8 and 6.1.1.4'
H H 0.0000 0.0000 'International Tables Vol C Tables 4.2.6.8 and 6.1.1.4'
O O 0.0492 0.0322 'International Tables Vol C Tables 4.2.6.8 and 6.1.1.4'

loop_
_geom_angle_atom_site_label_1
_geom_angle_atom_site_label_2
_geom_angle_atom_site_label_3
_geom_angle
O1 C1 C2 112.1(2)
O1 C1 C11 112.1(2)
C2 C1 C11 114.1(2)
O1 C1 H1 105.9
C2 C1 H1 105.9
C11 C1 H1 105.9
C6 C2 C1 122.1(2)
C6 C2 C3 101.5(2)
C1 C2 C3 113.8(2)
C6 C2 H2 106.1
C1 C2 H2 106.1
C3 C2 H2 106.1
C4 C3 C20 111.8(2)
C4 C3 C2 100.3(2)
C20 C3 C2 113.6(2)
C4 C3 H3 110.3
C20 C3 H3 110.3
C2 C3 H3 110.3
O2 C4 C3 107.6(2)
O2 C4 C5 111.6(2)
C3 C4 C5 104.2(2)
O2 C4 H4 111.1
C3 C4 H4 111.1
C5 C4 H4 111.1
C6 C5 C4 105.5(2)
C6 C5 H5A 110.6
C4 C5 H5A 110.6
C6 C5 H5B 110.6
C4 C5 H5B 110.6
H5A C5 H5B 108.8
C7 C6 C5 123.1(3)
C7 C6 C2 130.6(3)
C5 C6 C2 106.2(2)
C6 C7 C21 121.7(3)
C6 C7 C8 127.8(3)
C21 C7 C8 110.5(2)
C9 C8 C7 113.4(3)
C9 C8 H8B 108.9
C7 C8 H8B 108.9
C9 C8 H8A 108.9
C7 C8 H8A 108.9
H8B C8 H8A 107.7
C8 C9 C10 121.8(2)
C8 C9 H9A 106.9
C10 C9 H9A 106.9
C8 C9 H9B 106.9
C10 C9 H9B 106.9
H9A C9 H9B 106.7
C15 C10 C9 110.0(2)
C15 C10 C11 113.5(2)
C9 C10 C11 110.4(2)
C15 C10 H10 107.5
C9 C10 H10 107.5
C11 C10 H10 107.5
C22 C11 C12 107.8(3)
C22 C11 C10 112.1(2)
C12 C11 C10 109.4(2)
C22 C11 C1 107.5(2)
C12 C11 C1 104.7(2)
C10 C11 C1 115.0(2)
C13 C12 C11 115.0(2)
C13 C12 H12A 108.5
C11 C12 H12A 108.5
C13 C12 H12B 108.5
C11 C12 H12B 108.5
H12A C12 H12B 107.5
C12 C13 C14 112.4(3)
C12 C13 H13A 109.1
C14 C13 H13A 109.1
C12 C13 H13B 109.1
C14 C13 H13B 109.1
H13A C13 H13B 107.8
C23 C14 C13 109.2(3)
C23 C14 C19 109.5(3)
C13 C14 C19 109.3(3)
C23 C14 C15 113.3(2)
C13 C14 C15 106.8(3)
C19 C14 C15 108.6(2)
C14 C15 C10 113.3(2)
C14 C15 C16 107.0(2)
C10 C15 C16 114.6(2)
C14 C15 H15 107.2
C10 C15 H15 107.2
C16 C15 H15 107.2
C17 C16 C15 116.0(3)
C17 C16 H16A 108.3
C15 C16 H16A 108.3
C17 C16 H16B 108.3
C15 C16 H16B 108.3
H16A C16 H16B 107.4
C16 C17 C24 112.5(3)
C16 C17 C25 106.2(3)
C24 C17 C25 109.2(3)
C16 C17 C18 109.9(3)
C24 C17 C18 110.6(3)
C25 C17 C18 108.2(3)
C19 C18 C17 113.2(3)
C19 C18 H18A 108.9
C17 C18 H18A 108.9
C19 C18 H18B 108.9
C17 C18 H18B 108.9
H18A C18 H18B 107.8
C18 C19 C14 113.3(3)
C18 C19 H19A 108.9
C14 C19 H19A 108.9
C18 C19 H19B 108.9
C14 C19 H19B 108.9
H19A C19 H19B 107.7
C3 C20 H20A 109.5
C3 C20 H20B 109.5
H20A C20 H20B 109.5
C3 C20 H20C 109.5
H20A C20 H20C 109.5
H20B C20 H20C 109.5
C7 C21 H21A 109.5
C7 C21 H21B 109.5
H21A C21 H21B 109.5
C7 C21 H21C 109.5
H21A C21 H21C 109.5
H21B C21 H21C 109.5
C11 C22 H22A 109.5
C11 C22 H22B 109.5
H22A C22 H22B 109.5
C11 C22 H22C 109.5
H22A C22 H22C 109.5
H22B C22 H22C 109.5
C14 C23 H23A 109.5
C14 C23 H23B 109.5
H23A C23 H23B 109.5
C14 C23 H23C 109.5
H23A C23 H23C 109.5
H23B C23 H23C 109.5
C17 C24 H24A 109.5
C17 C24 H24B 109.5
H24A C24 H24B 109.5
C17 C24 H24C 109.5
H24A C24 H24C 109.5
H24B C24 H24C 109.5
C17 C25 H25A 109.5
C17 C25 H25B 109.5
H25A C25 H25B 109.5
C17 C25 H25C 109.5
H25A C25 H25C 109.5
H25B C25 H25C 109.5
C1 O1 H1A 109.5
C4 O2 H2A 109.5

loop_
_geom_bond_atom_site_label_1
_geom_bond_atom_site_label_2
_geom_bond_distance
C1 O1 1.373(3)
C1 C2 1.548(4)
C1 C11 1.603(4)
C1 H1 1.0000
C2 C6 1.527(4)
C2 C3 1.552(4)
C2 H2 1.0000
C3 C4 1.531(4)
C3 C20 1.531(4)
C3 H3 1.0000
C4 O2 1.427(4)
C4 C5 1.538(4)
C4 H4 1.0000
C5 C6 1.522(4)
C5 H5A 0.9900
C5 H5B 0.9900
C6 C7 1.333(4)
C7 C21 1.516(4)
C7 C8 1.526(4)
C8 C9 1.470(4)
C8 H8B 0.9900
C8 H8A 0.9900
C9 C10 1.572(4)
C9 H9A 0.9900
C9 H9B 0.9900
C10 C15 1.558(4)
C10 C11 1.574(4)
C10 H10 1.0000
C11 C22 1.529(4)
C11 C12 1.561(4)
C12 C13 1.516(4)
C12 H12A 0.9900
C12 H12B 0.9900
C13 C14 1.534(5)
C13 H13A 0.9900
C13 H13B 0.9900
C14 C23 1.534(5)
C14 C19 1.535(4)
C14 C15 1.556(4)
C15 C16 1.587(4)
C15 H15 1.0000
C16 C17 1.484(4)
C16 H16A 0.9900
C16 H16B 0.9900
C17 C24 1.526(5)
C17 C25 1.537(5)
C17 C18 1.541(4)
C18 C19 1.521(5)
C18 H18A 0.9900
C18 H18B 0.9900
C19 H19A 0.9900
C19 H19B 0.9900
C20 H20A 0.9800
C20 H20B 0.9800
C20 H20C 0.9800
C21 H21A 0.9800
C21 H21B 0.9800
C21 H21C 0.9800
C22 H22A 0.9800
C22 H22B 0.9800
C22 H22C 0.9800
C23 H23A 0.9800
C23 H23B 0.9800
C23 H23C 0.9800
C24 H24A 0.9800
C24 H24B 0.9800
C24 H24C 0.9800
C25 H25A 0.9800
C25 H25B 0.9800
C25 H25C 0.9800
O1 H1A 0.8400
O2 H2A 0.8400

loop_
_geom_hbond_atom_site_label_D
_geom_hbond_atom_site_label_H
_geom_hbond_atom_site_label_A
_geom_hbond_distance_DH
_geom_hbond_distance_HA
_geom_hbond_distance_DA
_geom_hbond_angle_DHA
_geom_hbond_site_symmetry_A
O2 H2A O1 0.84 1.85 2.683(3) 169.2 1_545
O1 H1A O2 0.84 1.92 2.751(3) 169.4 2_656

loop_
_geom_torsion_atom_site_label_1
_geom_torsion_atom_site_label_2
_geom_torsion_atom_site_label_3
_geom_torsion_atom_site_label_4
_geom_torsion
O1 C1 C2 C6 150.8(2)
C11 C1 C2 C6 -80.5(3)
O1 C1 C2 C3 28.5(3)
C11 C1 C2 C3 157.2(2)
C6 C2 C3 C4 46.1(3)
C1 C2 C3 C4 179.2(2)
C6 C2 C3 C20 -73.3(3)
C1 C2 C3 C20 59.8(3)
C20 C3 C4 O2 -162.7(2)
C2 C3 C4 O2 76.6(3)
C20 C3 C4 C5 78.6(3)
C2 C3 C4 C5 -42.0(3)
O2 C4 C5 C6 -93.9(3)
C3 C4 C5 C6 21.9(3)
C4 C5 C6 C7 -169.5(3)
C4 C5 C6 C2 7.5(3)
C1 C2 C6 C7 15.4(4)
C3 C2 C6 C7 143.3(3)
C1 C2 C6 C5 -161.2(2)
C3 C2 C6 C5 -33.4(3)
C5 C6 C7 C21 -7.5(4)
C2 C6 C7 C21 176.3(3)
C5 C6 C7 C8 174.9(3)
C2 C6 C7 C8 -1.3(5)
C6 C7 C8 C9 70.0(4)
C21 C7 C8 C9 -107.9(3)
C7 C8 C9 C10 -51.8(4)
C8 C9 C10 C15 176.2(3)
C8 C9 C10 C11 -57.7(4)
C15 C10 C11 C22 74.1(3)
C9 C10 C11 C22 -50.0(3)
C15 C10 C11 C12 -45.3(3)
C9 C10 C11 C12 -169.4(2)
C15 C10 C11 C1 -162.8(2)
C9 C10 C11 C1 73.1(3)
O1 C1 C11 C22 -76.0(3)
C2 C1 C11 C22 155.3(2)
O1 C1 C11 C12 38.4(3)
C2 C1 C11 C12 -90.3(3)
O1 C1 C11 C10 158.5(2)
C2 C1 C11 C10 29.8(3)
C22 C11 C12 C13 -74.0(3)
C10 C11 C12 C13 48.1(3)
C1 C11 C12 C13 171.8(3)
C11 C12 C13 C14 -57.7(4)
C12 C13 C14 C23 -63.6(3)
C12 C13 C14 C19 176.7(3)
C12 C13 C14 C15 59.3(3)
C23 C14 C15 C10 62.6(3)
C13 C14 C15 C10 -57.7(3)
C19 C14 C15 C10 -175.5(3)
C23 C14 C15 C16 -64.7(3)
C13 C14 C15 C16 175.0(2)
C19 C14 C15 C16 57.1(3)
C9 C10 C15 C14 177.5(2)
C11 C10 C15 C14 53.2(3)
C9 C10 C15 C16 -59.3(3)
C11 C10 C15 C16 176.4(2)
C14 C15 C16 C17 -57.9(3)
C10 C15 C16 C17 175.6(3)
C15 C16 C17 C24 -71.3(4)
C15 C16 C17 C25 169.3(3)
C15 C16 C17 C18 52.5(4)
C16 C17 C18 C19 -48.9(4)
C24 C17 C18 C19 76.0(4)
C25 C17 C18 C19 -164.4(3)
C17 C18 C19 C14 54.2(4)
C23 C14 C19 C18 65.3(4)
C13 C14 C19 C18 -175.1(3)
C15 C14 C19 C18 -58.9(4)
